data_7124422
loop_
_publ_author_name
'Tavares Luppi, Bruno'
'McDonald, Robert'
'Ferguson, Michael J.'
'Sang, Lingzi'
'Rivard, Eric'

_publ_section_title
;
 Rapid Access to (Cycloalkyl)tellurophenes Oligomer Mixtures and the First
 Poly(3-aryltellurophene)
;
_journal_name_full 'Chemical Communications'
_journal_paper_doi 10.1039/C9CC07512G
_journal_year 2019
_chemical_formula_moiety 'C7 H6 I2 Te'
_chemical_formula_sum 'C7 H6 I2 Te'
_chemical_formula_weight 471.52
_space_group_crystal_system monoclinic
_space_group_IT_number 14
_space_group_name_Hall '-P 2yn'
_space_group_name_H-M_alt 'P 1 21/n 1'
_atom_sites_solution_hydrogens geom
_audit_creation_method SHELXL-2016/6
_audit_update_record
;
2019-05-27 deposited with the CCDC.	2019-11-01 downloaded from the CCDC.
;
_cell_angle_alpha 90
_cell_angle_beta 100.5674(5)
_cell_angle_gamma 90
_cell_formula_units_Z 4
_cell_length_a 12.4859(6)
_cell_length_b 4.5525(2)
_cell_length_c 17.4405(8)
_cell_measurement_reflns_used 9982
_cell_measurement_temperature 173(2)
_cell_measurement_theta_max 28.35
_cell_measurement_theta_min 2.21
_cell_volume 974.54(8)
_computing_cell_refinement 'Bruker SAINT'
_computing_data_collection 'Bruker APEX2'
_computing_data_reduction 'Bruker SAINT'
_computing_molecular_graphics 'Bruker SHELXTL'
_computing_publication_material 'Bruker SHELXTL'
_computing_structure_refinement 'SHELXL-2016/6 (Sheldrick, 2016)'
_computing_structure_solution 'DIRDIF-2008 (Beurskens et al., 2008)'
_diffrn_ambient_temperature 173(2)
_diffrn_measured_fraction_theta_full 1.000
_diffrn_measured_fraction_theta_max 0.991
_diffrn_measurement_device_type 'Bruker APEX-II CCD'
_diffrn_measurement_method '\w scans'
_diffrn_radiation_type MoK\a
_diffrn_radiation_wavelength 0.71073
_diffrn_reflns_av_R_equivalents 0.0143
_diffrn_reflns_av_unetI/netI 0.0125
_diffrn_reflns_Laue_measured_fraction_full 1.000
_diffrn_reflns_Laue_measured_fraction_max 0.991
_diffrn_reflns_limit_h_max 16
_diffrn_reflns_limit_h_min -16
_diffrn_reflns_limit_k_max 6
_diffrn_reflns_limit_k_min -6
_diffrn_reflns_limit_l_max 23
_diffrn_reflns_limit_l_min -23
_diffrn_reflns_number 8738
_diffrn_reflns_point_group_measured_fraction_full 1.000
_diffrn_reflns_point_group_measured_fraction_max 0.991
_diffrn_reflns_theta_full 25.242
_diffrn_reflns_theta_max 28.366
_diffrn_reflns_theta_min 1.855
_exptl_absorpt_coefficient_mu 9.319
_exptl_absorpt_correction_T_max 0.7025
_exptl_absorpt_correction_T_min 0.1288
_exptl_absorpt_correction_type numerical
_exptl_absorpt_process_details 'SADABS 2016/2 (Krause et al., 2015)'
_exptl_crystal_colour yellow
_exptl_crystal_density_diffrn 3.214
_exptl_crystal_description fragment
_exptl_crystal_F_000 824
_exptl_crystal_size_max 0.418
_exptl_crystal_size_mid 0.164
_exptl_crystal_size_min 0.054
_refine_diff_density_max 0.512
_refine_diff_density_min -0.836
_refine_diff_density_rms 0.142
_refine_ls_extinction_method none
_refine_ls_goodness_of_fit_ref 1.159
_refine_ls_hydrogen_treatment constr
_refine_ls_matrix_type full
_refine_ls_number_parameters 91
_refine_ls_number_reflns 2413
_refine_ls_number_restraints 0
_refine_ls_restrained_S_all 1.159
_refine_ls_R_factor_all 0.0198
_refine_ls_R_factor_gt 0.0184
_refine_ls_shift/su_max 0.000
_refine_ls_shift/su_mean 0.000
_refine_ls_structure_factor_coef Fsqd
_refine_ls_weighting_details 'w=1/[\s^2^(Fo^2^)+(0.0199P)^2^+1.0318P] where P=(Fo^2^+2Fc^2^)/3'
_refine_ls_weighting_scheme calc
_refine_ls_wR_factor_gt 0.0422
_refine_ls_wR_factor_ref 0.0428
_reflns_Friedel_coverage 0.000
_reflns_number_gt 2278
_reflns_number_total 2413
_reflns_threshold_expression 'I > 2\s(I)'
_cod_data_source_file c9cc07512g3.cif
_cod_data_source_block riv1770
_cod_original_sg_symbol_H-M 'P 21/n'
_cod_database_code 7124422
_shelx_shelxl_version_number 2016/6
_shelx_space_group_comment
; 
The symmetry employed for this shelxl refinement is uniquely defined 
by the following loop, which should always be used as a source of 
symmetry information in preference to the above space-group names. 
They are only intended as comments. 
;
_shelx_estimated_absorpt_t_min 0.112
_shelx_estimated_absorpt_t_max 0.633

loop_
_space_group_symop_operation_xyz
'x, y, z'
'-x+1/2, y+1/2, -z+1/2'
'-x, -y, -z'
'x-1/2, -y-1/2, z-1/2'

loop_
_atom_site_label
_atom_site_type_symbol
_atom_site_fract_x
_atom_site_fract_y
_atom_site_fract_z
_atom_site_U_iso_or_equiv
_atom_site_adp_type
_atom_site_occupancy
_atom_site_site_symmetry_order
_atom_site_calc_flag
_atom_site_refinement_flags_posn
_atom_site_refinement_flags_adp
I1 I -0.08446(2) 0.26848(4) 0.08312(2) 0.03182(6) Uani 1 1 d . .
I2 I 0.22455(2) 0.67811(5) 0.43193(2) 0.03079(6) Uani 1 1 d . .
Te Te 0.13319(2) 0.64008(4) 0.21839(2) 0.02309(6) Uani 1 1 d . .
C1 C -0.0392(2) 0.2934(6) 0.26039(16) 0.0231(5) Uani 1 1 d . .
C2 C 0.0268(2) 0.3796(6) 0.33493(16) 0.0250(5) Uani 1 1 d . .
C3 C -0.0218(3) 0.2545(8) 0.40065(17) 0.0353(7) Uani 1 1 d . .
H3A H -0.028508 0.407389 0.439855 0.042 Uiso 1 1 calc R U
H3B H 0.023321 0.091353 0.426591 0.042 Uiso 1 1 calc R U
C4 C -0.1343(3) 0.1438(9) 0.3607(2) 0.0475(9) Uani 1 1 d . .
H4A H -0.151801 -0.042947 0.384777 0.057 Uiso 1 1 calc R U
H4B H -0.190952 0.290064 0.366496 0.057 Uiso 1 1 calc R U
C5 C -0.1305(2) 0.0970(7) 0.27492(18) 0.0299(6) Uani 1 1 d . .
H5A H -0.115106 -0.110997 0.264459 0.036 Uiso 1 1 calc R U
H5B H -0.200393 0.154420 0.241632 0.036 Uiso 1 1 calc R U
C6 C -0.0078(2) 0.3873(6) 0.19486(15) 0.0230(5) Uani 1 1 d . .
C7 C 0.1156(2) 0.5465(6) 0.33273(14) 0.0240(5) Uani 1 1 d . .

loop_
_atom_site_aniso_label
_atom_site_aniso_U_11
_atom_site_aniso_U_22
_atom_site_aniso_U_33
_atom_site_aniso_U_23
_atom_site_aniso_U_13
_atom_site_aniso_U_12
I1 0.03341(11) 0.03707(12) 0.02178(10) -0.00519(7) -0.00334(8) -0.00157(8)
I2 0.02970(11) 0.04104(12) 0.01889(9) -0.00207(7) -0.00274(7) -0.00144(8)
Te 0.02343(10) 0.02560(10) 0.01918(9) 0.00031(6) 0.00111(7) -0.00067(6)
C1 0.0199(12) 0.0227(12) 0.0257(13) -0.0025(10) 0.0018(10) 0.0020(10)
C2 0.0262(13) 0.0259(13) 0.0226(12) -0.0008(10) 0.0039(10) 0.0041(11)
C3 0.0334(16) 0.0511(19) 0.0224(14) 0.0049(13) 0.0075(12) -0.0023(14)
C4 0.046(2) 0.060(2) 0.0389(18) -0.0017(17) 0.0145(16) -0.0153(17)
C5 0.0239(14) 0.0292(14) 0.0366(15) -0.0020(12) 0.0058(12) -0.0023(11)
C6 0.0224(13) 0.0247(13) 0.0200(12) -0.0038(10) -0.0012(10) 0.0006(10)
C7 0.0247(13) 0.0304(14) 0.0153(11) -0.0009(10) -0.0007(9) 0.0036(11)

loop_
_atom_type_symbol
_atom_type_description
_atom_type_scat_dispersion_real
_atom_type_scat_dispersion_imag
_atom_type_scat_source
C C 0.0033 0.0016 'International Tables Vol C Tables 4.2.6.8 and 6.1.1.4'
H H 0.0000 0.0000 'International Tables Vol C Tables 4.2.6.8 and 6.1.1.4'
Te Te -0.5308 1.6751 'International Tables Vol C Tables 4.2.6.8 and 6.1.1.4'
I I -0.4742 1.8119 'International Tables Vol C Tables 4.2.6.8 and 6.1.1.4'

loop_
_geom_angle_atom_site_label_1
_geom_angle_atom_site_label_2
_geom_angle_atom_site_label_3
_geom_angle
C6 Te C7 80.92(11)
C6 C1 C2 117.9(2)
C6 C1 C5 132.8(3)
C2 C1 C5 109.3(2)
C7 C2 C1 117.3(2)
C7 C2 C3 133.0(3)
C1 C2 C3 109.7(2)
C2 C3 C4 104.0(2)
C5 C4 C3 107.6(3)
C1 C5 C4 104.1(2)
C1 C6 I1 124.0(2)
C1 C6 Te 112.10(19)
I1 C6 Te 123.80(13)
C2 C7 I2 123.6(2)
C2 C7 Te 111.86(19)
I2 C7 Te 124.54(14)

loop_
_geom_bond_atom_site_label_1
_geom_bond_atom_site_label_2
_geom_bond_distance
I1 C6 2.079(2)
I2 C7 2.083(3)
Te C6 2.080(3)
Te C7 2.090(3)
C1 C6 1.344(4)
C1 C2 1.459(4)
C1 C5 1.507(4)
C2 C7 1.351(4)
C2 C3 1.503(4)
C3 C4 1.534(5)
C4 C5 1.521(5)

loop_
_geom_torsion_atom_site_label_1
_geom_torsion_atom_site_label_2
_geom_torsion_atom_site_label_3
_geom_torsion_atom_site_label_4
_geom_torsion
C6 C1 C2 C7 -0.5(4)
C5 C1 C2 C7 177.2(2)
C6 C1 C2 C3 179.7(3)
C5 C1 C2 C3 -2.5(3)
C7 C2 C3 C4 168.6(3)
C1 C2 C3 C4 -11.8(4)
C2 C3 C4 C5 21.7(4)
C6 C1 C5 C4 -166.9(3)
C2 C1 C5 C4 15.9(3)
C3 C4 C5 C1 -23.1(4)
C2 C1 C6 I1 176.03(19)
C5 C1 C6 I1 -1.0(4)
C2 C1 C6 Te 0.3(3)
C5 C1 C6 Te -176.7(3)
C7 Te C6 C1 -0.1(2)
C7 Te C6 I1 -175.78(17)
C1 C2 C7 I2 -177.18(19)
C3 C2 C7 I2 2.4(5)
C1 C2 C7 Te 0.5(3)
C3 C2 C7 Te -179.9(3)
C6 Te C7 C2 -0.2(2)
C6 Te C7 I2 177.39(18)
